data_4134668
loop_
_publ_author_name
'Sharninghausen, Liam S.'
'Brooks, Allen F.'
'Winton, Wade P.'
'Makaravage, Katarina J.'
'Scott, Peter J. H.'
'Sanford, Melanie S.'

_publ_section_title
;
 NHC-Copper Mediated Ligand-Directed Radiofluorination of Aryl Halides.
;
_journal_issue 16
_journal_name_full 'Journal of the American Chemical Society'
_journal_page_first 7362
_journal_page_last 7367
_journal_paper_doi 10.1021/jacs.0c02637
_journal_volume 142
_journal_year 2020
_chemical_formula_moiety 'C23 H32 Cu F N2, C H2 Cl2'
_chemical_formula_sum 'C24 H34 Cl2 Cu F N2'
_chemical_formula_weight 503.97
_space_group_crystal_system triclinic
_space_group_IT_number 2
_space_group_name_Hall '-P 1'
_space_group_name_H-M_alt 'P -1'
_atom_sites_solution_hydrogens geom
_atom_sites_solution_primary direct
_audit_creation_date 2019-10-21
_audit_creation_method
;
Olex2 1.2
(compiled Feb 16 2016 13:09:46 for OlexSys, GUI svn.r5155)
;
_cell_angle_alpha 87.075(5)
_cell_angle_beta 80.401(5)
_cell_angle_gamma 71.730(6)
_cell_formula_units_Z 2
_cell_length_a 8.4835(6)
_cell_length_b 11.9653(8)
_cell_length_c 12.0408(7)
_cell_measurement_reflns_used 10843
_cell_measurement_temperature 93.15
_cell_measurement_theta_max 69.1270
_cell_measurement_theta_min 3.8840
_cell_volume 1144.37(14)
_computing_cell_refinement 'CrysAlisPro 1.171.38.41 (Rigaku OD, 2015)'
_computing_data_collection 'CrysAlisPro 1.171.38.41 (Rigaku OD, 2015)'
_computing_data_reduction 'CrysAlisPro 1.171.38.41 (Rigaku OD, 2015)'
_computing_molecular_graphics 'Olex2 (Dolomanov et al., 2009)'
_computing_publication_material 'Olex2 (Dolomanov et al., 2009)'
_computing_structure_refinement 'ShelXL (Sheldrick, 2015)'
_computing_structure_solution 'ShelXT (Sheldrick, 2015)'
_diffrn_ambient_temperature 93.15
_diffrn_detector 'CCD plate'
_diffrn_measured_fraction_theta_full 0.978
_diffrn_measured_fraction_theta_max 0.965
_diffrn_measurement_details
;
List of Runs (angles in degrees, time in seconds):

  # Type    Start    End  Width  t~exp~   \w     \q     \k     \f   Frames
--------------------------------------------------------------------------
  1  \w   -110.00  70.00   1.00    1.00    --  -20.00   0.00-180.00  180
  2  \w    -45.00   0.00   1.00    1.00    --  -20.00  72.00   0.00   45
  3  \w    -45.00   0.00   1.00    1.00    --  -20.00  72.00   0.00   45
  4  \w    -25.00  43.00   1.00    1.00    --  -20.00  36.00 120.00   68
  5  \w    -45.00   0.00   1.00    1.00    --  -20.00  72.00-180.00   45
  6  \w   -173.00-128.00   1.00    6.00    --  -92.00 -36.00 120.00   45
  7  \w   -133.00 -88.00   1.00    6.00    --  -92.00 -36.00 -60.00   45
  8  \w   -104.00 -59.00   1.00    6.00    --  -92.00  36.00  60.00   45
  9  \w   -122.00 -77.00   1.00    6.00    --  -92.00 -72.00  60.00   45
 10  \w   -174.00 -78.00   1.00    6.00    --  -92.00 -72.00-120.00   96
 11  \w    -93.00 -35.00   1.00    6.00    --  -92.00  36.00-120.00   58
 12  \w   -176.00 -77.00   1.00    6.00    --  -92.00 -72.00 -60.00   99
 13  \w   -147.00 -75.00   1.00    6.00    --  -92.00 -72.00-180.00   72
 14  \w   -176.00 -77.00   1.00    6.00    --  -92.00 -72.00 120.00   99
 15  \w   -177.00-116.00   1.00    6.00    --  -92.00 -36.00  60.00   61
 16  \w    -87.00  -9.00   1.00    6.00    --  -92.00  36.00 -60.00   78
 17  \w   -102.00 -14.00   1.00    6.00    --  -92.00  36.00   0.00   88
 18  \w   -102.00 -21.00   1.00    6.00    --  -92.00  72.00 120.00   81
 19  \w   -175.00-104.00   1.00    6.00    --  -92.00 -36.00   0.00   71
 20  \w   -104.00 -52.00   1.00    6.00    --  -92.00  72.00  60.00   52
 21  \w   -109.00 -14.00   1.00    6.00    --  -92.00  72.00-120.00   95
 22  \w   -105.00 -24.00   1.00    6.00    --  -92.00  36.00-120.00   81
 23  \w   -105.00  -2.00   1.00    6.00    --  -92.00  36.00-180.00  103
 24  \w   -106.00  -2.00   1.00    6.00    --  -92.00  72.00 -60.00  104
 25  \w   -106.00  -2.00   1.00    6.00    --  -92.00  72.00 -60.00  104
 26  \w   -107.00 -29.00   1.00    6.00    --  -92.00  72.00   0.00   78
 27  \w   -117.00 -72.00   1.00    6.00    --  -92.00  72.00 180.00   45
;
_diffrn_measurement_device 'abstract diffractometer'
_diffrn_measurement_device_type 'dtrek-CrysAlisPro-abstract goniometer imported rigaku-d*trek images'
_diffrn_measurement_method '\w scans'
_diffrn_orient_matrix_type 'CrysAlisPro convention (1999,Acta A55,543-557)'
_diffrn_orient_matrix_UB_11 -0.1398012000
_diffrn_orient_matrix_UB_12 0.0530631000
_diffrn_orient_matrix_UB_13 0.0993646000
_diffrn_orient_matrix_UB_21 -0.0712125000
_diffrn_orient_matrix_UB_22 0.1084558000
_diffrn_orient_matrix_UB_23 -0.0722030000
_diffrn_orient_matrix_UB_31 -0.1135931000
_diffrn_orient_matrix_UB_32 -0.0616905000
_diffrn_orient_matrix_UB_33 -0.0418506000
_diffrn_radiation_monochromator graphite
_diffrn_radiation_probe x-ray
_diffrn_radiation_type CuK\a
_diffrn_radiation_wavelength 1.54184
_diffrn_reflns_av_R_equivalents 0.0515
_diffrn_reflns_av_unetI/netI 0.0346
_diffrn_reflns_Laue_measured_fraction_full 0.978
_diffrn_reflns_Laue_measured_fraction_max 0.965
_diffrn_reflns_limit_h_max 9
_diffrn_reflns_limit_h_min -10
_diffrn_reflns_limit_k_max 14
_diffrn_reflns_limit_k_min -14
_diffrn_reflns_limit_l_max 14
_diffrn_reflns_limit_l_min -14
_diffrn_reflns_number 17545
_diffrn_reflns_point_group_measured_fraction_full 0.978
_diffrn_reflns_point_group_measured_fraction_max 0.965
_diffrn_reflns_theta_full 67.684
_diffrn_reflns_theta_max 69.355
_diffrn_reflns_theta_min 3.723
_diffrn_source 'fine-focus sealed X-ray tube'
_diffrn_source_type 'Enhance (Cu) X-ray Source'
_exptl_absorpt_coefficient_mu 3.666
_exptl_absorpt_correction_T_max 1.00000
_exptl_absorpt_correction_T_min 0.75217
_exptl_absorpt_correction_type multi-scan
_exptl_absorpt_process_details
;
CrysAlisPro 1.171.38.41 (Rigaku Oxford Diffraction, 2015)
Empirical absorption correction using spherical harmonics,
 implemented in SCALE3 ABSPACK scaling algorithm.
;
_exptl_crystal_colour colourless
_exptl_crystal_colour_primary colourless
_exptl_crystal_density_diffrn 1.463
_exptl_crystal_description needle
_exptl_crystal_F_000 528
_exptl_crystal_size_max 0.08
_exptl_crystal_size_mid 0.07
_exptl_crystal_size_min 0.04
_refine_diff_density_max 0.891
_refine_diff_density_min -0.592
_refine_diff_density_rms 0.077
_refine_ls_extinction_method none
_refine_ls_goodness_of_fit_ref 1.054
_refine_ls_hydrogen_treatment constr
_refine_ls_matrix_type full
_refine_ls_number_parameters 271
_refine_ls_number_reflns 4140
_refine_ls_number_restraints 0
_refine_ls_restrained_S_all 1.054
_refine_ls_R_factor_all 0.0421
_refine_ls_R_factor_gt 0.0396
_refine_ls_shift/su_max 0.001
_refine_ls_shift/su_mean 0.000
_refine_ls_structure_factor_coef Fsqd
_refine_ls_weighting_details 'w=1/[\s^2^(Fo^2^)+(0.0520P)^2^+1.3050P] where P=(Fo^2^+2Fc^2^)/3'
_refine_ls_weighting_scheme calc
_refine_ls_wR_factor_gt 0.1011
_refine_ls_wR_factor_ref 0.1057
_reflns_Friedel_coverage 0.000
_reflns_number_gt 3872
_reflns_number_total 4140
_reflns_threshold_expression 'I > 2\s(I)'
_cod_data_source_file ja0c02637_si_003.cif
_cod_data_source_block ls2ad
_cod_depositor_comments 'Adding full bibliography for 4134667--4134668.cif.'
_cod_original_cell_volume 1144.37(13)
_cod_database_code 4134668
_chemical_oxdiff_formula C23H32N2CuF
_shelx_space_group_comment
;
The symmetry employed for this shelxl refinement is uniquely defined
by the following loop, which should always be used as a source of
symmetry information in preference to the above space-group names.
They are only intended as comments.
;
_shelx_estimated_absorpt_t_max 0.867
_shelx_estimated_absorpt_t_min 0.758
_reflns_odcompleteness_completeness 96.53
_reflns_odcompleteness_iscentric 1
_reflns_odcompleteness_theta 69.23
_shelx_shelxl_version_number 2014/7
_olex2_submission_special_instructions 'No special instructions were received'
_oxdiff_exptl_absorpt_empirical_details
;
Empirical correction (ABSPACK) includes:
- Absorption correction using spherical harmonics
- Frame scaling
- Detector area scaling
;
_oxdiff_exptl_absorpt_empirical_full_max 1.841
_oxdiff_exptl_absorpt_empirical_full_min 0.585

loop_
_space_group_symop_operation_xyz
'x, y, z'
'-x, -y, -z'

loop_
_atom_site_label
_atom_site_type_symbol
_atom_site_fract_x
_atom_site_fract_y
_atom_site_fract_z
_atom_site_U_iso_or_equiv
_atom_site_adp_type
_atom_site_occupancy
_atom_site_site_symmetry_order
_atom_site_calc_flag
_atom_site_refinement_flags_posn
_atom_site_refinement_flags_adp
_atom_site_refinement_flags_occupancy
_atom_site_disorder_assembly
_atom_site_disorder_group
Cu1 Cu 0.20624(4) 0.74771(3) 0.41172(3) 0.01761(13) Uani 1 1 d . . . . .
F1 F 0.02126(18) 0.71599(13) 0.38547(14) 0.0314(4) Uani 1 1 d . . . . .
N1 N 0.4045(2) 0.82719(16) 0.54538(15) 0.0146(4) Uani 1 1 d . . . . .
N2 N 0.5409(2) 0.77492(16) 0.37875(15) 0.0147(4) Uani 1 1 d . . . . .
C1 C 0.3905(3) 0.78486(18) 0.44520(18) 0.0152(4) Uani 1 1 d . . . . .
C2 C 0.5613(3) 0.84211(19) 0.54034(19) 0.0165(4) Uani 1 1 d . . . . .
H2 H 0.6009 0.8704 0.5991 0.020 Uiso 1 1 calc R . . . .
C3 C 0.6466(3) 0.80904(19) 0.43669(19) 0.0161(4) Uani 1 1 d . . . . .
H3 H 0.7581 0.8090 0.4085 0.019 Uiso 1 1 calc R . . . .
C4 C 0.2675(3) 0.85252(18) 0.64410(17) 0.0139(4) Uani 1 1 d . . . . .
C5 C 0.3169(3) 0.9064(2) 0.74113(18) 0.0171(5) Uani 1 1 d . . . . .
H5A H 0.4187 0.8505 0.7653 0.020 Uiso 1 1 calc R . . . .
H5B H 0.3428 0.9796 0.7153 0.020 Uiso 1 1 calc R . . . .
C6 C 0.2313(3) 0.73755(19) 0.68564(18) 0.0172(5) Uani 1 1 d . . . . .
H6A H 0.2016 0.7008 0.6236 0.021 Uiso 1 1 calc R . . . .
H6B H 0.3328 0.6814 0.7099 0.021 Uiso 1 1 calc R . . . .
C7 C 0.1099(3) 0.94079(18) 0.60900(18) 0.0149(4) Uani 1 1 d . . . . .
H7A H 0.1337 1.0148 0.5840 0.018 Uiso 1 1 calc R . . . .
H7B H 0.0784 0.9084 0.5450 0.018 Uiso 1 1 calc R . . . .
C8 C 0.1714(3) 0.9341(2) 0.84053(19) 0.0193(5) Uani 1 1 d . . . . .
H8 H 0.2037 0.9693 0.9034 0.023 Uiso 1 1 calc R . . . .
C9 C 0.0119(3) 1.0211(2) 0.80445(19) 0.0195(5) Uani 1 1 d . . . . .
H9A H -0.0813 1.0380 0.8689 0.023 Uiso 1 1 calc R . . . .
H9B H 0.0330 1.0961 0.7797 0.023 Uiso 1 1 calc R . . . .
C10 C -0.0361(3) 0.96663(19) 0.70731(18) 0.0170(5) Uani 1 1 d . . . . .
H10 H -0.1385 1.0232 0.6825 0.020 Uiso 1 1 calc R . . . .
C11 C -0.0721(3) 0.8518(2) 0.74613(19) 0.0192(5) Uani 1 1 d . . . . .
H11A H -0.1028 0.8169 0.6834 0.023 Uiso 1 1 calc R . . . .
H11B H -0.1676 0.8681 0.8091 0.023 Uiso 1 1 calc R . . . .
C12 C 0.0852(3) 0.7653(2) 0.78478(19) 0.0203(5) Uani 1 1 d . . . . .
H12 H 0.0611 0.6909 0.8114 0.024 Uiso 1 1 calc R . . . .
C13 C 0.1336(3) 0.8199(2) 0.88137(19) 0.0217(5) Uani 1 1 d . . . . .
H13A H 0.2340 0.7637 0.9070 0.026 Uiso 1 1 calc R . . . .
H13B H 0.0402 0.8372 0.9457 0.026 Uiso 1 1 calc R . . . .
C14 C 0.5830(3) 0.73268(18) 0.25978(18) 0.0147(4) Uani 1 1 d . . . . .
C15 C 0.7609(3) 0.7337(2) 0.2098(2) 0.0223(5) Uani 1 1 d . . . . .
H15A H 0.8430 0.6813 0.2541 0.027 Uiso 1 1 calc R . . . .
H15B H 0.7682 0.8144 0.2133 0.027 Uiso 1 1 calc R . . . .
C16 C 0.5746(3) 0.6069(2) 0.2548(2) 0.0205(5) Uani 1 1 d . . . . .
H16A H 0.4607 0.6048 0.2881 0.025 Uiso 1 1 calc R . . . .
H16B H 0.6562 0.5537 0.2990 0.025 Uiso 1 1 calc R . . . .
C17 C 0.4572(3) 0.8151(2) 0.1902(2) 0.0220(5) Uani 1 1 d . . . . .
H17A H 0.4627 0.8963 0.1933 0.026 Uiso 1 1 calc R . . . .
H17B H 0.3416 0.8158 0.2222 0.026 Uiso 1 1 calc R . . . .
C18 C 0.8037(3) 0.6912(2) 0.0852(2) 0.0236(5) Uani 1 1 d . . . . .
H18 H 0.9198 0.6918 0.0525 0.028 Uiso 1 1 calc R . . . .
C19 C 0.7931(3) 0.5661(2) 0.0827(2) 0.0256(5) Uani 1 1 d . . . . .
H19A H 0.8225 0.5368 0.0041 0.031 Uiso 1 1 calc R . . . .
H19B H 0.8747 0.5133 0.1272 0.031 Uiso 1 1 calc R . . . .
C20 C 0.6155(3) 0.5646(2) 0.1314(2) 0.0231(5) Uani 1 1 d . . . . .
H20 H 0.6089 0.4829 0.1283 0.028 Uiso 1 1 calc R . . . .
C21 C 0.4888(3) 0.6474(2) 0.0646(2) 0.0241(5) Uani 1 1 d . . . . .
H21A H 0.3739 0.6471 0.0974 0.029 Uiso 1 1 calc R . . . .
H21B H 0.5121 0.6196 -0.0143 0.029 Uiso 1 1 calc R . . . .
C22 C 0.4992(3) 0.7727(2) 0.0667(2) 0.0252(5) Uani 1 1 d . . . . .
H22 H 0.4170 0.8260 0.0217 0.030 Uiso 1 1 calc R . . . .
C23 C 0.6767(4) 0.7737(2) 0.0184(2) 0.0280(6) Uani 1 1 d . . . . .
H23A H 0.7039 0.7485 -0.0614 0.034 Uiso 1 1 calc R . . . .
H23B H 0.6831 0.8546 0.0215 0.034 Uiso 1 1 calc R . . . .
Cl1 Cl 0.30901(8) 0.46699(5) 0.46648(5) 0.02622(16) Uani 1 1 d . . . . .
Cl2 Cl 0.25378(10) 0.40388(6) 0.24826(5) 0.03683(19) Uani 1 1 d . . . . .
C24 C 0.1595(3) 0.4506(2) 0.3878(2) 0.0253(5) Uani 1 1 d . . . . .
H24A H 0.0695 0.5266 0.3858 0.030 Uiso 1 1 calc R . . . .
H24B H 0.1076 0.3921 0.4251 0.030 Uiso 1 1 calc R . . . .

loop_
_atom_site_aniso_label
_atom_site_aniso_U_11
_atom_site_aniso_U_22
_atom_site_aniso_U_33
_atom_site_aniso_U_23
_atom_site_aniso_U_13
_atom_site_aniso_U_12
Cu1 0.0154(2) 0.01890(19) 0.0198(2) -0.00609(13) -0.00353(13) -0.00568(14)
F1 0.0176(7) 0.0265(7) 0.0521(10) -0.0118(7) -0.0090(7) -0.0062(6)
N1 0.0152(9) 0.0150(8) 0.0145(9) -0.0041(7) -0.0028(7) -0.0050(7)
N2 0.0160(9) 0.0153(8) 0.0129(9) -0.0041(7) -0.0020(7) -0.0046(7)
C1 0.0169(11) 0.0141(10) 0.0133(10) -0.0037(8) -0.0022(8) -0.0028(8)
C2 0.0163(11) 0.0171(10) 0.0175(10) -0.0034(8) -0.0037(9) -0.0060(9)
C3 0.0161(11) 0.0163(10) 0.0188(11) -0.0027(8) -0.0043(9) -0.0078(9)
C4 0.0167(11) 0.0147(10) 0.0104(9) -0.0028(8) 0.0001(8) -0.0056(9)
C5 0.0201(12) 0.0187(10) 0.0140(10) -0.0034(8) -0.0038(9) -0.0070(9)
C6 0.0223(12) 0.0141(10) 0.0154(10) -0.0010(8) -0.0033(9) -0.0059(9)
C7 0.0156(11) 0.0134(10) 0.0154(10) -0.0025(8) -0.0019(8) -0.0040(8)
C8 0.0235(12) 0.0224(11) 0.0133(10) -0.0053(9) -0.0020(9) -0.0088(10)
C9 0.0220(12) 0.0190(11) 0.0166(11) -0.0058(9) 0.0016(9) -0.0064(9)
C10 0.0168(11) 0.0180(10) 0.0163(11) -0.0031(8) -0.0002(9) -0.0064(9)
C11 0.0208(12) 0.0211(11) 0.0171(11) -0.0015(9) 0.0010(9) -0.0103(9)
C12 0.0263(13) 0.0182(11) 0.0178(11) 0.0009(9) -0.0016(9) -0.0101(10)
C13 0.0274(13) 0.0236(12) 0.0150(11) 0.0004(9) -0.0030(9) -0.0093(10)
C14 0.0174(11) 0.0150(10) 0.0124(10) -0.0045(8) -0.0006(8) -0.0062(9)
C15 0.0212(12) 0.0249(12) 0.0216(12) -0.0063(9) 0.0004(9) -0.0091(10)
C16 0.0234(12) 0.0181(11) 0.0209(11) -0.0027(9) -0.0034(9) -0.0073(9)
C17 0.0234(12) 0.0202(11) 0.0204(12) -0.0017(9) -0.0042(10) -0.0033(10)
C18 0.0240(13) 0.0256(12) 0.0233(12) -0.0052(10) 0.0011(10) -0.0121(10)
C19 0.0242(13) 0.0235(12) 0.0264(13) -0.0041(10) -0.0006(10) -0.0044(10)
C20 0.0291(13) 0.0172(11) 0.0245(12) -0.0023(9) -0.0031(10) -0.0096(10)
C21 0.0249(13) 0.0285(12) 0.0194(11) -0.0054(10) -0.0013(10) -0.0090(10)
C22 0.0286(13) 0.0226(12) 0.0235(12) -0.0003(10) -0.0091(10) -0.0039(10)
C23 0.0367(15) 0.0236(12) 0.0232(12) -0.0013(10) 0.0010(11) -0.0113(11)
Cl1 0.0357(3) 0.0211(3) 0.0253(3) 0.0010(2) -0.0118(2) -0.0103(2)
Cl2 0.0476(4) 0.0416(4) 0.0219(3) -0.0114(3) -0.0018(3) -0.0149(3)
C24 0.0277(13) 0.0279(12) 0.0215(12) -0.0061(10) -0.0032(10) -0.0098(11)

loop_
_atom_type_symbol
_atom_type_description
_atom_type_scat_dispersion_real
_atom_type_scat_dispersion_imag
_atom_type_scat_source
C C 0.0181 0.0091 'International Tables Vol C Tables 4.2.6.8 and 6.1.1.4'
H H 0.0000 0.0000 'International Tables Vol C Tables 4.2.6.8 and 6.1.1.4'
Cl Cl 0.3639 0.7018 'International Tables Vol C Tables 4.2.6.8 and 6.1.1.4'
Cu Cu -1.9646 0.5888 'International Tables Vol C Tables 4.2.6.8 and 6.1.1.4'
F F 0.0727 0.0534 'International Tables Vol C Tables 4.2.6.8 and 6.1.1.4'
N N 0.0311 0.0180 'International Tables Vol C Tables 4.2.6.8 and 6.1.1.4'

loop_
_geom_angle_atom_site_label_1
_geom_angle_atom_site_label_2
_geom_angle_atom_site_label_3
_geom_angle
_geom_angle_site_symmetry_1
_geom_angle_site_symmetry_3
_geom_angle_publ_flag
F1 Cu1 C1 177.09(8) . . ?
C1 N1 C2 110.62(18) . . ?
C1 N1 C4 123.22(19) . . ?
C2 N1 C4 126.16(18) . . ?
C1 N2 C3 110.92(18) . . ?
C1 N2 C14 123.56(19) . . ?
C3 N2 C14 125.52(19) . . ?
N1 C1 Cu1 126.67(17) . . ?
N2 C1 Cu1 128.95(16) . . ?
N2 C1 N1 104.37(19) . . ?
N1 C2 H2 126.4 . . ?
C3 C2 N1 107.1(2) . . ?
C3 C2 H2 126.4 . . ?
N2 C3 H3 126.5 . . ?
C2 C3 N2 107.0(2) . . ?
C2 C3 H3 126.5 . . ?
N1 C4 C5 110.90(18) . . ?
N1 C4 C6 109.70(17) . . ?
N1 C4 C7 108.84(17) . . ?
C5 C4 C6 108.82(17) . . ?
C7 C4 C5 108.47(17) . . ?
C7 C4 C6 110.10(18) . . ?
C4 C5 H5A 109.8 . . ?
C4 C5 H5B 109.8 . . ?
H5A C5 H5B 108.2 . . ?
C8 C5 C4 109.55(19) . . ?
C8 C5 H5A 109.8 . . ?
C8 C5 H5B 109.8 . . ?
C4 C6 H6A 109.8 . . ?
C4 C6 H6B 109.8 . . ?
H6A C6 H6B 108.3 . . ?
C12 C6 C4 109.31(17) . . ?
C12 C6 H6A 109.8 . . ?
C12 C6 H6B 109.8 . . ?
C4 C7 H7A 109.5 . . ?
C4 C7 H7B 109.5 . . ?
H7A C7 H7B 108.1 . . ?
C10 C7 C4 110.60(17) . . ?
C10 C7 H7A 109.5 . . ?
C10 C7 H7B 109.5 . . ?
C5 C8 H8 109.4 . . ?
C5 C8 C9 110.48(18) . . ?
C5 C8 C13 109.48(18) . . ?
C9 C8 H8 109.4 . . ?
C13 C8 H8 109.4 . . ?
C13 C8 C9 108.7(2) . . ?
C8 C9 H9A 109.9 . . ?
C8 C9 H9B 109.9 . . ?
H9A C9 H9B 108.3 . . ?
C10 C9 C8 108.97(18) . . ?
C10 C9 H9A 109.9 . . ?
C10 C9 H9B 109.9 . . ?
C7 C10 C9 108.99(19) . . ?
C7 C10 H10 109.5 . . ?
C7 C10 C11 109.38(18) . . ?
C9 C10 H10 109.5 . . ?
C11 C10 C9 110.00(18) . . ?
C11 C10 H10 109.5 . . ?
C10 C11 H11A 109.8 . . ?
C10 C11 H11B 109.8 . . ?
C10 C11 C12 109.3(2) . . ?
H11A C11 H11B 108.3 . . ?
C12 C11 H11A 109.8 . . ?
C12 C11 H11B 109.8 . . ?
C6 C12 H12 109.4 . . ?
C11 C12 C6 109.46(18) . . ?
C11 C12 H12 109.4 . . ?
C13 C12 C6 109.5(2) . . ?
C13 C12 C11 109.78(19) . . ?
C13 C12 H12 109.4 . . ?
C8 C13 H13A 109.8 . . ?
C8 C13 H13B 109.8 . . ?
C12 C13 C8 109.49(18) . . ?
C12 C13 H13A 109.8 . . ?
C12 C13 H13B 109.8 . . ?
H13A C13 H13B 108.2 . . ?
N2 C14 C15 109.83(18) . . ?
N2 C14 C16 110.19(17) . . ?
N2 C14 C17 109.20(17) . . ?
C15 C14 C16 108.97(18) . . ?
C15 C14 C17 108.96(19) . . ?
C16 C14 C17 109.67(19) . . ?
C14 C15 H15A 109.7 . . ?
C14 C15 H15B 109.7 . . ?
C14 C15 C18 109.8(2) . . ?
H15A C15 H15B 108.2 . . ?
C18 C15 H15A 109.7 . . ?
C18 C15 H15B 109.7 . . ?
C14 C16 H16A 109.7 . . ?
C14 C16 H16B 109.7 . . ?
C14 C16 C20 109.86(19) . . ?
H16A C16 H16B 108.2 . . ?
C20 C16 H16A 109.7 . . ?
C20 C16 H16B 109.7 . . ?
C14 C17 H17A 109.7 . . ?
C14 C17 H17B 109.7 . . ?
C14 C17 C22 109.84(18) . . ?
H17A C17 H17B 108.2 . . ?
C22 C17 H17A 109.7 . . ?
C22 C17 H17B 109.7 . . ?
C15 C18 H18 109.8 . . ?
C19 C18 C15 108.5(2) . . ?
C19 C18 H18 109.8 . . ?
C23 C18 C15 108.8(2) . . ?
C23 C18 H18 109.8 . . ?
C23 C18 C19 110.1(2) . . ?
C18 C19 H19A 109.6 . . ?
C18 C19 H19B 109.6 . . ?
H19A C19 H19B 108.1 . . ?
C20 C19 C18 110.1(2) . . ?
C20 C19 H19A 109.6 . . ?
C20 C19 H19B 109.6 . . ?
C16 C20 H20 109.7 . . ?
C19 C20 C16 108.7(2) . . ?
C19 C20 H20 109.7 . . ?
C21 C20 C16 109.0(2) . . ?
C21 C20 C19 110.0(2) . . ?
C21 C20 H20 109.7 . . ?
C20 C21 H21A 109.6 . . ?
C20 C21 H21B 109.6 . . ?
C20 C21 C22 110.4(2) . . ?
H21A C21 H21B 108.1 . . ?
C22 C21 H21A 109.6 . . ?
C22 C21 H21B 109.6 . . ?
C17 C22 H22 109.8 . . ?
C21 C22 C17 108.5(2) . . ?
C21 C22 H22 109.8 . . ?
C23 C22 C17 108.9(2) . . ?
C23 C22 C21 110.0(2) . . ?
C23 C22 H22 109.8 . . ?
C18 C23 C22 110.4(2) . . ?
C18 C23 H23A 109.6 . . ?
C18 C23 H23B 109.6 . . ?
C22 C23 H23A 109.6 . . ?
C22 C23 H23B 109.6 . . ?
H23A C23 H23B 108.1 . . ?
Cl1 C24 Cl2 111.21(15) . . ?
Cl1 C24 H24A 109.4 . . ?
Cl1 C24 H24B 109.4 . . ?
Cl2 C24 H24A 109.4 . . ?
Cl2 C24 H24B 109.4 . . ?
H24A C24 H24B 108.0 . . ?

loop_
_geom_bond_atom_site_label_1
_geom_bond_atom_site_label_2
_geom_bond_distance
_geom_bond_site_symmetry_2
_geom_bond_publ_flag
Cu1 F1 1.8050(15) . ?
Cu1 C1 1.862(2) . ?
N1 C1 1.369(3) . ?
N1 C2 1.387(3) . ?
N1 C4 1.487(3) . ?
N2 C1 1.362(3) . ?
N2 C3 1.387(3) . ?
N2 C14 1.492(3) . ?
C2 H2 0.9500 . ?
C2 C3 1.344(3) . ?
C3 H3 0.9500 . ?
C4 C5 1.538(3) . ?
C4 C6 1.543(3) . ?
C4 C7 1.530(3) . ?
C5 H5A 0.9900 . ?
C5 H5B 0.9900 . ?
C5 C8 1.536(3) . ?
C6 H6A 0.9900 . ?
C6 H6B 0.9900 . ?
C6 C12 1.536(3) . ?
C7 H7A 0.9900 . ?
C7 H7B 0.9900 . ?
C7 C10 1.529(3) . ?
C8 H8 1.0000 . ?
C8 C9 1.539(3) . ?
C8 C13 1.538(3) . ?
C9 H9A 0.9900 . ?
C9 H9B 0.9900 . ?
C9 C10 1.537(3) . ?
C10 H10 1.0000 . ?
C10 C11 1.533(3) . ?
C11 H11A 0.9900 . ?
C11 H11B 0.9900 . ?
C11 C12 1.536(3) . ?
C12 H12 1.0000 . ?
C12 C13 1.534(3) . ?
C13 H13A 0.9900 . ?
C13 H13B 0.9900 . ?
C14 C15 1.533(3) . ?
C14 C16 1.534(3) . ?
C14 C17 1.539(3) . ?
C15 H15A 0.9900 . ?
C15 H15B 0.9900 . ?
C15 C18 1.556(3) . ?
C16 H16A 0.9900 . ?
C16 H16B 0.9900 . ?
C16 C20 1.541(3) . ?
C17 H17A 0.9900 . ?
C17 H17B 0.9900 . ?
C17 C22 1.543(3) . ?
C18 H18 1.0000 . ?
C18 C19 1.530(3) . ?
C18 C23 1.524(4) . ?
C19 H19A 0.9900 . ?
C19 H19B 0.9900 . ?
C19 C20 1.529(4) . ?
C20 H20 1.0000 . ?
C20 C21 1.524(3) . ?
C21 H21A 0.9900 . ?
C21 H21B 0.9900 . ?
C21 C22 1.531(4) . ?
C22 H22 1.0000 . ?
C22 C23 1.524(4) . ?
C23 H23A 0.9900 . ?
C23 H23B 0.9900 . ?
Cl1 C24 1.766(3) . ?
Cl2 C24 1.773(3) . ?
C24 H24A 0.9900 . ?
C24 H24B 0.9900 . ?
